data_1538122
loop_
_publ_author_name
'Hawthorne, F.C.'
'Ungaretti, L.'
'Oberti, R.'
'Grice, J.D.'

_publ_section_title
;
 A new hyper-calcic amphibole with Ca at the A site: Fluor-cannilloite
 from Pargas, Finland
;
_journal_name_full 'American Mineralogist'
_journal_page_first 995
_journal_page_last 1002
_journal_volume 81
_journal_year 1996
_chemical_formula_sum 'Al3.06 Ca2.45 F1.46 Fe0.43 H0.54 K0.04 Mg3.79 Mn0.06 Na0.41 O22.54 Si5.72'
_chemical_name_systematic
;
(Na0.41 K0.04 Ca0.51) (Ca1.94 Mn0.06) (Mg3.79 Fe0.43 Al0.78) (Si5.72 Al2.28) 
O22 F1.46 (O H)0.54
;
_space_group_IT_number 12
_symmetry_space_group_name_Hall '-C 2y'
_symmetry_space_group_name_H-M 'C 1 2/m 1'
_cell_angle_alpha 90
_cell_angle_beta 105.35
_cell_angle_gamma 90
_cell_formula_units_Z 2
_cell_length_a 9.816
_cell_length_b 17.899
_cell_length_c 5.297
_cell_volume 897.465
_citation_journal_id_ASTM AMMIAY
_cod_data_source_file Hawthorne_AMMIAY_1996_1312.cif
_cod_data_source_block H0.54Al3.06Ca2.45F1.46Fe0.43K0.04Mg3.79Mn0.06Na0.41O22.54Si5.72
_cod_original_formula_sum
;
H0.54 Al3.06 Ca2.45 F1.46 Fe0.43 K0.04 Mg3.79 Mn0.06 Na0.41 O22.54 Si5.72
;
_cod_database_code 1538122

loop_
_symmetry_equiv_pos_as_xyz
x,y,z
-x,y,-z
-x,-y,-z
x,-y,z
x+1/2,y+1/2,z
-x+1/2,y+1/2,-z
-x+1/2,-y+1/2,-z
x+1/2,-y+1/2,z

loop_
_atom_site_label
_atom_site_type_symbol
_atom_site_fract_x
_atom_site_fract_y
_atom_site_fract_z
_atom_site_occupancy
_atom_site_U_iso_or_equiv
Fe1 Fe+2 0 0.0894 0.5 0.06 0.0
Na2 Na+1 0.0515 0.5 0.1089 0.08 0.0
O4 O-2 0.3674 0.2517 0.7895 1 0.0
O2 O-2 0.1197 0.173 0.7367 1 0.0
Mg1 Mg+2 0 0.0894 0.5 0.94 0.0
O6 O-2 0.3457 0.1167 0.6142 1 0.0
Mg3 Mg+2 0 0 0 0.93 0.0
K1 K+1 0.0515 0.5 0.1089 0.02 0.0
O1 O-2 0.1057 0.0875 0.2156 1 0.0
Fe2 Fe+2 0 0.1753 0 0.11 0.0
Al2 Al+3 0 0.1753 0 0.4 0.0
Mn1 Mn+2 0 0.2795 0.5 0.03 0.0
Na1 Na+1 0 0.5 0 0.21 0.0
O3 O-2 0.1076 0 0.7149 0.27 0.0
Ca1 Ca+2 0 0.2795 0.5 0.97 0.0
F1 F-1 0.1076 0 0.7149 0.73 0.0
Na3 Na+1 0 0.4675 0 0.02 0.0
Ca4 Ca+2 0 0.4675 0 0.02 0.0
O5 O-2 0.3532 0.1413 0.1149 1 0.0
Si1 Si+4 0.2819 0.0855 0.3044 0.43 0.0
Si2 Si+4 0.2919 0.1737 0.8156 1 0.0
Ca2 Ca+2 0 0.5 0 0.31 0.0
Fe3 Fe+2 0 0 0 0.07 0.0
O7 O-2 0.3451 0 0.2755 1 0.0
Ca3 Ca+2 0.0515 0.5 0.1089 0.08 0.0
Al1 Al+3 0.2819 0.0855 0.3044 0.57 0.0
Mg2 Mg+2 0 0.1753 0 0.49 0.0
